data_2238967
loop_
_publ_author_name
'Zhao, Jie'
'Yuan, Jianchao'
'Xu, Weibing'
'Chen, Jingjing'
'Mu, Yanqiong'

_publ_section_title
;
 2,3-Bis{[2,3-dimethyl-6-(phenylvinyl)phenyl]imino}butane
;
_journal_issue 2
_journal_name_full 'Acta Crystallographica Section E'
_journal_page_first o130
_journal_paper_doi 10.1107/S1600536814000440
_journal_volume 70
_journal_year 2014
_chemical_formula_iupac 'C36 H36 N2'
_chemical_formula_moiety 'C36 H36 N2'
_chemical_formula_sum 'C36 H36 N2'
_chemical_formula_weight 496.67
_chemical_name_systematic
;
2,3-Bis{[2,3-dimethyl-6-(phenylvinyl)phenyl]imino}butane
;
_space_group_IT_number 14
_symmetry_cell_setting monoclinic
_symmetry_space_group_name_Hall '-P 2ybc'
_symmetry_space_group_name_H-M 'P 1 21/c 1'
_atom_sites_solution_hydrogens geom
_atom_sites_solution_primary direct
_atom_sites_solution_secondary difmap
_audit_creation_method SHELXL-97
_cell_angle_alpha 90.00
_cell_angle_beta 101.679(9)
_cell_angle_gamma 90.00
_cell_formula_units_Z 2
_cell_length_a 9.613(8)
_cell_length_b 16.285(14)
_cell_length_c 9.639(8)
_cell_measurement_reflns_used 1803
_cell_measurement_temperature 296(2)
_cell_measurement_theta_max 22.50
_cell_measurement_theta_min 2.49
_cell_volume 1478(2)
_computing_cell_refinement 'SAINT (Bruker, 2008)'
_computing_data_collection 'APEX2 (Bruker, 2008)'
_computing_data_reduction 'SAINT (Bruker, 2008)'
_computing_molecular_graphics 'SHELXTL (Sheldrick, 2008)'
_computing_publication_material 'SHELXTL (Sheldrick, 2008)'
_computing_structure_refinement 'SHELXL97 (Sheldrick, 2008)'
_computing_structure_solution 'SHELXS97 (Sheldrick, 2008)'
_diffrn_ambient_temperature 296(2)
_diffrn_measured_fraction_theta_full 1.000
_diffrn_measured_fraction_theta_max 1.000
_diffrn_measurement_device_type 'Bruker APEXII CCD'
_diffrn_measurement_method '\f and \w scans'
_diffrn_radiation_monochromator graphite
_diffrn_radiation_source 'fine-focus sealed tube'
_diffrn_radiation_type MoK\a
_diffrn_radiation_wavelength 0.71073
_diffrn_reflns_av_R_equivalents 0.0410
_diffrn_reflns_av_sigmaI/netI 0.0392
_diffrn_reflns_limit_h_max 11
_diffrn_reflns_limit_h_min -11
_diffrn_reflns_limit_k_max 19
_diffrn_reflns_limit_k_min -19
_diffrn_reflns_limit_l_max 10
_diffrn_reflns_limit_l_min -11
_diffrn_reflns_number 10305
_diffrn_reflns_theta_full 25.30
_diffrn_reflns_theta_max 25.30
_diffrn_reflns_theta_min 2.16
_exptl_absorpt_coefficient_mu 0.064
_exptl_absorpt_correction_T_max 0.9885
_exptl_absorpt_correction_T_min 0.9835
_exptl_absorpt_correction_type multi-scan
_exptl_absorpt_process_details '(SADABS; Bruker, 2008)'
_exptl_crystal_colour yellow
_exptl_crystal_density_diffrn 1.116
_exptl_crystal_density_method 'not measured'
_exptl_crystal_description block
_exptl_crystal_F_000 532
_exptl_crystal_size_max 0.26
_exptl_crystal_size_mid 0.24
_exptl_crystal_size_min 0.18
_refine_diff_density_max 0.458
_refine_diff_density_min -0.416
_refine_ls_extinction_method none
_refine_ls_goodness_of_fit_ref 1.027
_refine_ls_hydrogen_treatment constr
_refine_ls_matrix_type full
_refine_ls_number_parameters 175
_refine_ls_number_reflns 2693
_refine_ls_number_restraints 84
_refine_ls_restrained_S_all 1.065
_refine_ls_R_factor_all 0.1780
_refine_ls_R_factor_gt 0.1034
_refine_ls_shift/su_max 0.000
_refine_ls_shift/su_mean 0.000
_refine_ls_structure_factor_coef Fsqd
_refine_ls_weighting_details 'calc w=1/[\s^2^(Fo^2^)+(0.1098P)^2^+2.2955P] where P=(Fo^2^+2Fc^2^)/3'
_refine_ls_weighting_scheme calc
_refine_ls_wR_factor_gt 0.2668
_refine_ls_wR_factor_ref 0.3266
_reflns_number_gt 1374
_reflns_number_total 2693
_reflns_threshold_expression I>2sigma(I)
_cod_data_source_file qm2103sup1.cif
_cod_data_source_block I
_cod_original_sg_symbol_H-M 'P 21/c'
_cod_database_code 2238967
_cod_database_fobs_code 2238967

loop_
_symmetry_equiv_pos_as_xyz
'x, y, z'
'-x, y+1/2, -z+1/2'
'-x, -y, -z'
'x, -y-1/2, z-1/2'

loop_
_atom_site_type_symbol
_atom_site_label
_atom_site_fract_x
_atom_site_fract_y
_atom_site_fract_z
_atom_site_U_iso_or_equiv
_atom_site_adp_type
_atom_site_calc_flag
_atom_site_refinement_flags
_atom_site_occupancy
_atom_site_symmetry_multiplicity
C C1 0.7542(5) 0.9715(4) 0.3661(7) 0.0873(16) Uani d U 1 1
C C2 0.8434(5) 1.0392(4) 0.3706(5) 0.0738(15) Uani d . 1 1
C C3 0.9406(5) 1.0398(4) 0.2810(6) 0.0795(16) Uani d . 1 1
C C4 0.9452(6) 0.9752(5) 0.1928(7) 0.0954(19) Uani d . 1 1
H H4 1.0072 0.9770 0.1303 0.114 Uiso calc R 1 1
C C5 0.8604(7) 0.9073(5) 0.1938(8) 0.107(2) Uani d . 1 1
H H5 0.8682 0.8633 0.1344 0.128 Uiso calc R 1 1
C C6 0.7627(6) 0.9037(4) 0.2827(9) 0.112(2) Uani d U 1 1
C C7 0.6752(7) 0.8283(4) 0.2878(10) 0.135(2) Uani d U 1 1
C C8 0.7248(9) 0.7605(5) 0.3422(13) 0.175(3) Uani d U 1 1
H H8A 0.8211 0.7558 0.3819 0.210 Uiso calc R 1 1
H H8B 0.6649 0.7157 0.3421 0.210 Uiso calc R 1 1
C C9 0.5196(6) 0.8376(4) 0.2159(9) 0.116(2) Uani d U 1 1
C C10 0.4124(7) 0.8072(4) 0.2744(8) 0.108(2) Uani d . 1 1
H H10 0.4340 0.7810 0.3619 0.130 Uiso calc R 1 1
C C11 0.2722(7) 0.8147(5) 0.2058(9) 0.110(2) Uani d . 1 1
H H11 0.2004 0.7944 0.2481 0.132 Uiso calc R 1 1
C C12 0.2387(7) 0.8512(4) 0.0777(8) 0.101(2) Uani d . 1 1
H H12 0.1442 0.8555 0.0313 0.121 Uiso calc R 1 1
C C13 0.3433(7) 0.8816(5) 0.0169(7) 0.109(2) Uani d . 1 1
H H13 0.3207 0.9069 -0.0713 0.131 Uiso calc R 1 1
C C14 0.4836(7) 0.8750(4) 0.0858(8) 0.107(2) Uani d . 1 1
H H14 0.5547 0.8961 0.0436 0.128 Uiso calc R 1 1
C C15 0.8381(7) 1.1086(4) 0.4719(7) 0.107(2) Uani d . 1 1
H H15A 0.7756 1.1506 0.4254 0.160 Uiso calc R 1 1
H H15B 0.9317 1.1309 0.5026 0.160 Uiso calc R 1 1
H H15C 0.8038 1.0886 0.5524 0.160 Uiso calc R 1 1
C C16 1.0396(6) 1.1122(4) 0.2799(7) 0.109(2) Uani d . 1 1
H H16A 1.0944 1.1040 0.2081 0.163 Uiso calc R 1 1
H H16B 1.1023 1.1168 0.3707 0.163 Uiso calc R 1 1
H H16C 0.9848 1.1617 0.2601 0.163 Uiso calc R 1 1
C C17 0.5439(5) 1.0046(4) 0.4443(6) 0.0981(17) Uani d U 1 1
C C18 0.4816(6) 1.0561(5) 0.3171(7) 0.114(2) Uani d U 1 1
H H18A 0.5390 1.0508 0.2468 0.171 Uiso calc R 1 1
H H18B 0.4794 1.1126 0.3450 0.171 Uiso calc R 1 1
H H18C 0.3868 1.0378 0.2783 0.171 Uiso calc R 1 1
N N1 0.6610(4) 0.9671(3) 0.4649(5) 0.0950(14) Uani d U 1 1

loop_
_atom_site_aniso_label
_atom_site_aniso_U_11
_atom_site_aniso_U_22
_atom_site_aniso_U_33
_atom_site_aniso_U_12
_atom_site_aniso_U_13
_atom_site_aniso_U_23
C1 0.049(2) 0.109(4) 0.104(4) 0.019(3) 0.016(2) 0.067(3)
C2 0.052(3) 0.095(4) 0.072(3) 0.016(3) 0.008(2) 0.035(3)
C3 0.051(3) 0.109(4) 0.077(4) 0.006(3) 0.010(3) 0.040(3)
C4 0.070(4) 0.131(6) 0.089(4) 0.020(4) 0.023(3) 0.024(4)
C5 0.077(4) 0.118(6) 0.120(5) 0.021(4) 0.005(4) 0.006(4)
C6 0.058(3) 0.089(4) 0.177(5) 0.011(3) -0.004(3) 0.057(4)
C7 0.081(3) 0.098(3) 0.207(5) 0.002(3) -0.021(3) 0.063(3)
C8 0.105(5) 0.098(5) 0.294(9) 0.008(4) -0.026(6) 0.051(6)
C9 0.070(3) 0.085(4) 0.180(5) -0.001(3) -0.007(4) 0.047(4)
C10 0.103(5) 0.104(5) 0.107(5) -0.026(4) -0.005(4) 0.017(4)
C11 0.092(5) 0.123(6) 0.115(6) -0.036(4) 0.022(4) -0.024(5)
C12 0.081(4) 0.129(6) 0.089(5) 0.007(4) 0.007(4) -0.030(4)
C13 0.088(4) 0.150(6) 0.085(4) 0.021(4) 0.011(4) 0.004(4)
C14 0.080(4) 0.119(5) 0.122(5) 0.017(4) 0.021(4) 0.030(4)
C15 0.100(5) 0.119(5) 0.103(5) 0.017(4) 0.023(4) 0.025(4)
C16 0.067(3) 0.142(6) 0.115(5) -0.011(4) 0.010(3) 0.050(4)
C17 0.058(2) 0.133(4) 0.107(3) 0.022(3) 0.026(2) 0.076(3)
C18 0.081(4) 0.159(5) 0.108(4) 0.036(4) 0.030(3) 0.082(4)
N1 0.054(2) 0.127(3) 0.107(3) 0.020(2) 0.024(2) 0.073(2)

loop_
_atom_type_symbol
_atom_type_description
_atom_type_scat_dispersion_real
_atom_type_scat_dispersion_imag
_atom_type_scat_source
C C 0.0033 0.0016 'International Tables Vol C Tables 4.2.6.8 and 6.1.1.4'
H H 0.0000 0.0000 'International Tables Vol C Tables 4.2.6.8 and 6.1.1.4'
N N 0.0061 0.0033 'International Tables Vol C Tables 4.2.6.8 and 6.1.1.4'

loop_
_geom_angle_atom_site_label_1
_geom_angle_atom_site_label_2
_geom_angle_atom_site_label_3
_geom_angle_site_symmetry_1
_geom_angle_site_symmetry_3
_geom_angle
C6 C1 C2 . . 123.0(5)
C6 C1 N1 . . 117.7(6)
C2 C1 N1 . . 118.8(7)
C1 C2 C3 . . 118.2(6)
C1 C2 C15 . . 121.0(5)
C3 C2 C15 . . 120.8(6)
C4 C3 C2 . . 119.5(6)
C4 C3 C16 . . 119.8(6)
C2 C3 C16 . . 120.7(6)
C3 C4 C5 . . 121.6(6)
C3 C4 H4 . . 119.2
C5 C4 H4 . . 119.2
C4 C5 C6 . . 120.8(7)
C4 C5 H5 . . 119.6
C6 C5 H5 . . 119.6
C1 C6 C5 . . 116.8(6)
C1 C6 C7 . . 122.6(8)
C5 C6 C7 . . 120.5(9)
C8 C7 C6 . . 124.0(6)
C8 C7 C9 . . 121.7(7)
C6 C7 C9 . . 114.3(5)
C7 C8 H8A . . 120.0
C7 C8 H8B . . 120.0
H8A C8 H8B . . 120.0
C10 C9 C14 . . 117.8(6)
C10 C9 C7 . . 122.0(7)
C14 C9 C7 . . 120.1(7)
C9 C10 C11 . . 121.0(7)
C9 C10 H10 . . 119.5
C11 C10 H10 . . 119.5
C12 C11 C10 . . 120.4(7)
C12 C11 H11 . . 119.8
C10 C11 H11 . . 119.8
C11 C12 C13 . . 119.7(6)
C11 C12 H12 . . 120.1
C13 C12 H12 . . 120.1
C12 C13 C14 . . 120.0(7)
C12 C13 H13 . . 120.0
C14 C13 H13 . . 120.0
C9 C14 C13 . . 121.0(6)
C9 C14 H14 . . 119.5
C13 C14 H14 . . 119.5
C2 C15 H15A . . 109.5
C2 C15 H15B . . 109.5
H15A C15 H15B . . 109.5
C2 C15 H15C . . 109.5
H15A C15 H15C . . 109.5
H15B C15 H15C . . 109.5
C3 C16 H16A . . 109.5
C3 C16 H16B . . 109.5
H16A C16 H16B . . 109.5
C3 C16 H16C . . 109.5
H16A C16 H16C . . 109.5
H16B C16 H16C . . 109.5
N1 C17 C17 . 3_676 116.8(5)
N1 C17 C18 . . 126.4(5)
C17 C17 C18 3_676 . 116.7(5)
C17 C18 H18A . . 109.5
C17 C18 H18B . . 109.5
H18A C18 H18B . . 109.5
C17 C18 H18C . . 109.5
H18A C18 H18C . . 109.5
H18B C18 H18C . . 109.5
C17 N1 C1 . . 121.8(4)

loop_
_geom_bond_atom_site_label_1
_geom_bond_atom_site_label_2
_geom_bond_site_symmetry_2
_geom_bond_distance
C1 C6 . 1.379(10)
C1 C2 . 1.392(8)
C1 N1 . 1.435(7)
C2 C3 . 1.395(7)
C2 C15 . 1.500(8)
C3 C4 . 1.359(9)
C3 C16 . 1.516(8)
C4 C5 . 1.375(9)
C4 H4 . 0.9300
C5 C6 . 1.395(9)
C5 H5 . 0.9300
C6 C7 . 1.495(9)
C7 C8 . 1.273(9)
C7 C9 . 1.523(9)
C8 H8A . 0.9300
C8 H8B . 0.9300
C9 C10 . 1.364(9)
C9 C14 . 1.373(9)
C10 C11 . 1.381(9)
C10 H10 . 0.9300
C11 C12 . 1.350(9)
C11 H11 . 0.9300
C12 C13 . 1.356(9)
C12 H12 . 0.9300
C13 C14 . 1.381(9)
C13 H13 . 0.9300
C14 H14 . 0.9300
C15 H15A . 0.9600
C15 H15B . 0.9600
C15 H15C . 0.9600
C16 H16A . 0.9600
C16 H16B . 0.9600
C16 H16C . 0.9600
C17 N1 . 1.261(6)
C17 C17 3_676 1.502(10)
C17 C18 . 1.506(7)
C18 H18A . 0.9600
C18 H18B . 0.9600
C18 H18C . 0.9600

loop_
_geom_torsion_atom_site_label_1
_geom_torsion_atom_site_label_2
_geom_torsion_atom_site_label_3
_geom_torsion_atom_site_label_4
_geom_torsion_site_symmetry_1
_geom_torsion
C6 C1 C2 C3 . 3.4(7)
N1 C1 C2 C3 . 175.4(4)
C6 C1 C2 C15 . -174.9(5)
N1 C1 C2 C15 . -2.9(7)
C1 C2 C3 C4 . 0.1(7)
C15 C2 C3 C4 . 178.4(5)
C1 C2 C3 C16 . 179.4(5)
C15 C2 C3 C16 . -2.4(7)
C2 C3 C4 C5 . -2.9(8)
C16 C3 C4 C5 . 177.9(5)
C3 C4 C5 C6 . 2.2(9)
C2 C1 C6 C5 . -4.1(8)
N1 C1 C6 C5 . -176.1(5)
C2 C1 C6 C7 . 174.6(5)
N1 C1 C6 C7 . 2.5(8)
C4 C5 C6 C1 . 1.3(9)
C4 C5 C6 C7 . -177.4(6)
C1 C6 C7 C8 . -108.0(11)
C5 C6 C7 C8 . 70.6(13)
C1 C6 C7 C9 . 74.5(10)
C5 C6 C7 C9 . -106.9(8)
C8 C7 C9 C10 . 44.8(14)
C6 C7 C9 C10 . -137.7(8)
C8 C7 C9 C14 . -132.8(10)
C6 C7 C9 C14 . 44.7(12)
C14 C9 C10 C11 . -0.8(11)
C7 C9 C10 C11 . -178.5(7)
C9 C10 C11 C12 . 1.1(11)
C10 C11 C12 C13 . -0.8(11)
C11 C12 C13 C14 . 0.1(11)
C10 C9 C14 C13 . 0.1(11)
C7 C9 C14 C13 . 177.9(7)
C12 C13 C14 C9 . 0.2(11)
C17 C17 N1 C1 3_676 -179.8(7)
C18 C17 N1 C1 . 1.9(12)
C6 C1 N1 C17 . -106.0(7)
C2 C1 N1 C17 . 81.6(8)
